data_1526656
loop_
_publ_author_name
'Smolin, Yu.I.'
'Shepelev, Yu.F.'
'Lapshin, A.E.'
'Vasil'eva, E.A.'

_publ_section_title
;
 Structure of selenium and tellurium clusters in cavities of NaX zeolite
;
_journal_name_full Kristallografiya
_journal_page_first 27
_journal_page_last 31
_journal_volume 45
_journal_year 2000
_chemical_formula_sum 'Al96 Na36 O384 Si96 Te38.1'
_chemical_name_systematic 'Na36 Te38.1 (Al96 Si96 O384)'
_space_group_IT_number 203
_symmetry_space_group_name_Hall '-F 2uv 2vw 3'
_symmetry_space_group_name_H-M 'F d -3 :2'
_cell_angle_alpha 90
_cell_angle_beta 90
_cell_angle_gamma 90
_cell_formula_units_Z 1
_cell_length_a 25.14
_cell_length_b 25.14
_cell_length_c 25.14
_cell_volume 15888.973
_citation_journal_id_ASTM KRISAJ
_cod_data_source_file Smolin_KRISAJ_2000_165.cif
_cod_data_source_block Al96Na36O384Si96Te38.1
_cod_original_cell_volume 15888.97
_cod_database_code 1526656

loop_
_symmetry_equiv_pos_as_xyz
x,y,z
-x+1/4,-y+1/4,z
x,-y+1/4,-z+1/4
-x+1/4,y,-z+1/4
z,x,y
-z+1/4,-x+1/4,y
z,-x+1/4,-y+1/4
-z+1/4,x,-y+1/4
y,z,x
y,-z+1/4,-x+1/4
-y+1/4,z,-x+1/4
-y+1/4,-z+1/4,x
-x,-y,-z
x-1/4,y-1/4,-z
-x,y-1/4,z-1/4
x-1/4,-y,z-1/4
-z,-x,-y
z-1/4,x-1/4,-y
-z,x-1/4,y-1/4
z-1/4,-x,y-1/4
-y,-z,-x
-y,z-1/4,x-1/4
y-1/4,-z,x-1/4
y-1/4,z-1/4,-x
x,y+1/2,z+1/2
-x+1/4,-y+3/4,z+1/2
x,-y+3/4,-z+3/4
-x+1/4,y+1/2,-z+3/4
z,x+1/2,y+1/2
-z+1/4,-x+3/4,y+1/2
z,-x+3/4,-y+3/4
-z+1/4,x+1/2,-y+3/4
y,z+1/2,x+1/2
y,-z+3/4,-x+3/4
-y+1/4,z+1/2,-x+3/4
-y+1/4,-z+3/4,x+1/2
-x,-y+1/2,-z+1/2
x-1/4,y+1/4,-z+1/2
-x,y+1/4,z+1/4
x-1/4,-y+1/2,z+1/4
-z,-x+1/2,-y+1/2
z-1/4,x+1/4,-y+1/2
-z,x+1/4,y+1/4
z-1/4,-x+1/2,y+1/4
-y,-z+1/2,-x+1/2
-y,z+1/4,x+1/4
y-1/4,-z+1/2,x+1/4
y-1/4,z+1/4,-x+1/2
x+1/2,y,z+1/2
-x+3/4,-y+1/4,z+1/2
x+1/2,-y+1/4,-z+3/4
-x+3/4,y,-z+3/4
z+1/2,x,y+1/2
-z+3/4,-x+1/4,y+1/2
z+1/2,-x+1/4,-y+3/4
-z+3/4,x,-y+3/4
y+1/2,z,x+1/2
y+1/2,-z+1/4,-x+3/4
-y+3/4,z,-x+3/4
-y+3/4,-z+1/4,x+1/2
-x+1/2,-y,-z+1/2
x+1/4,y-1/4,-z+1/2
-x+1/2,y-1/4,z+1/4
x+1/4,-y,z+1/4
-z+1/2,-x,-y+1/2
z+1/4,x-1/4,-y+1/2
-z+1/2,x-1/4,y+1/4
z+1/4,-x,y+1/4
-y+1/2,-z,-x+1/2
-y+1/2,z-1/4,x+1/4
y+1/4,-z,x+1/4
y+1/4,z-1/4,-x+1/2
x+1/2,y+1/2,z
-x+3/4,-y+3/4,z
x+1/2,-y+3/4,-z+1/4
-x+3/4,y+1/2,-z+1/4
z+1/2,x+1/2,y
-z+3/4,-x+3/4,y
z+1/2,-x+3/4,-y+1/4
-z+3/4,x+1/2,-y+1/4
y+1/2,z+1/2,x
y+1/2,-z+3/4,-x+1/4
-y+3/4,z+1/2,-x+1/4
-y+3/4,-z+3/4,x
-x+1/2,-y+1/2,-z
x+1/4,y+1/4,-z
-x+1/2,y+1/4,z-1/4
x+1/4,-y+1/2,z-1/4
-z+1/2,-x+1/2,-y
z+1/4,x+1/4,-y
-z+1/2,x+1/4,y-1/4
z+1/4,-x+1/2,y-1/4
-y+1/2,-z+1/2,-x
-y+1/2,z+1/4,x-1/4
y+1/4,-z+1/2,x-1/4
y+1/4,z+1/4,-x

loop_
_atom_site_label
_atom_site_type_symbol
_atom_site_fract_x
_atom_site_fract_y
_atom_site_fract_z
_atom_site_occupancy
_atom_site_U_iso_or_equiv
Na2 Na+1 0 0 0 0.188 0.0
O1 O-2 0.895 0.999 0.107 1 0.0
O2 O-2 0.995 0.996 0.144 1 0.0
Te4 Te+1 0.403 0.403 0.403 0.106 0.0
Al1 Al+3 0.9456 0.1223 0.0368 1 0.0
Te7 Te+1 0.279 0.026 0.852 0.052 0.0
Te1 Te+1 0.079 0.079 0.079 0.128 0.0
Te3 Te+1 0.49 0.491 0.386 0.106 0.0
Te2 Te+1 0.186 0.186 0.186 0.137 0.0
Te6 Te+1 0.125 0.125 0.817 0.081 0.0
Na1 Na+1 0.232 0.232 0.232 1.031 0.0
O3 O-2 0.181 0.072 0.284 1 0.0
O4 O-2 0.929 0.074 0.174 1 0.0
Te8 Te+1 0.436 0.436 0.436 0.097 0.0
Te5 Te+1 0.046 0.067 0.438 0.042 0.0
Si1 Si+4 0.9476 0.0349 0.1234 1 0.0
